data_4036751
loop_
_publ_author_name
'Yu, Changjiang'
'Wu, Qinghua'
'Wang, Jun'
'Wei, Yun'
'Hao, Erhong'
'Jiao, Lijuan'

_publ_section_title
;
 Red to Near-Infrared Isoindole BODIPY Fluorophores: Synthesis, Crystal
 Structures, and Spectroscopic and Electrochemical Properties.
;
_journal_issue 9
_journal_name_full 'The Journal of organic chemistry'
_journal_page_first 3761
_journal_page_last 3770
_journal_paper_doi 10.1021/acs.joc.6b00414
_journal_volume 81
_journal_year 2016
_chemical_formula_sum 'C26 H30 B F2 N3'
_chemical_formula_weight 433.34
_space_group_IT_number 2
_space_group_name_Hall '-P 1'
_space_group_name_H-M_alt 'P -1'
_symmetry_cell_setting triclinic
_symmetry_space_group_name_H-M 'P -1'
_atom_sites_solution_hydrogens geom
_atom_sites_solution_primary direct
_atom_sites_solution_secondary difmap
_audit_creation_method SHELXL-97
_cell_angle_alpha 117.4140(10)
_cell_angle_beta 99.163(2)
_cell_angle_gamma 93.0960(10)
_cell_formula_units_Z 2
_cell_length_a 10.496(2)
_cell_length_b 11.1292(11)
_cell_length_c 11.1886(12)
_cell_measurement_reflns_used 5641
_cell_measurement_temperature 293(2)
_cell_measurement_theta_max 27.63
_cell_measurement_theta_min 2.57
_cell_volume 1133.2(3)
_computing_cell_refinement 'Bruker SMART'
_computing_data_collection 'Bruker SMART'
_computing_data_reduction 'Bruker SAINT'
_computing_molecular_graphics 'Bruker SHELXTL'
_computing_publication_material 'Bruker SHELXTL'
_computing_structure_refinement 'SHELXL-97 (Sheldrick, 1997)'
_computing_structure_solution 'SHELXS-97 (Sheldrick, 1990)'
_diffrn_ambient_temperature 293(2)
_diffrn_measured_fraction_theta_full 0.975
_diffrn_measured_fraction_theta_max 0.975
_diffrn_measurement_device_type 'CCD area detector'
_diffrn_measurement_method 'phi and omega scans'
_diffrn_radiation_monochromator graphite
_diffrn_radiation_source 'fine-focus sealed tube'
_diffrn_radiation_type MoK\a
_diffrn_radiation_wavelength 0.71073
_diffrn_reflns_av_R_equivalents 0.0190
_diffrn_reflns_av_sigmaI/netI 0.0243
_diffrn_reflns_limit_h_max 13
_diffrn_reflns_limit_h_min -13
_diffrn_reflns_limit_k_max 14
_diffrn_reflns_limit_k_min -14
_diffrn_reflns_limit_l_max 14
_diffrn_reflns_limit_l_min -14
_diffrn_reflns_number 9873
_diffrn_reflns_theta_full 27.63
_diffrn_reflns_theta_max 27.63
_diffrn_reflns_theta_min 1.99
_exptl_absorpt_coefficient_mu 0.086
_exptl_absorpt_correction_T_max 0.9898
_exptl_absorpt_correction_T_min 0.9881
_exptl_absorpt_correction_type multi-scan
_exptl_crystal_colour colorless
_exptl_crystal_density_diffrn 1.270
_exptl_crystal_density_method 'not measured'
_exptl_crystal_description block
_exptl_crystal_F_000 460
_exptl_crystal_size_max 0.14
_exptl_crystal_size_mid 0.13
_exptl_crystal_size_min 0.12
_refine_diff_density_max 0.238
_refine_diff_density_min -0.677
_refine_diff_density_rms 0.059
_refine_ls_extinction_method none
_refine_ls_goodness_of_fit_ref 0.980
_refine_ls_hydrogen_treatment mixed
_refine_ls_matrix_type full
_refine_ls_number_parameters 296
_refine_ls_number_reflns 5151
_refine_ls_number_restraints 0
_refine_ls_restrained_S_all 0.980
_refine_ls_R_factor_all 0.0756
_refine_ls_R_factor_gt 0.0645
_refine_ls_shift/su_max 0.023
_refine_ls_shift/su_mean 0.002
_refine_ls_structure_factor_coef Fsqd
_refine_ls_weighting_details 'calc w=1/[\s^2^(Fo^2^)+(0.2000P)^2^+0.1300P] where P=(Fo^2^+2Fc^2^)/3'
_refine_ls_weighting_scheme calc
_refine_ls_wR_factor_gt 0.2303
_refine_ls_wR_factor_ref 0.2534
_reflns_number_gt 4066
_reflns_number_total 5151
_reflns_threshold_expression >2sigma(I)
_cod_data_source_file jo6b00414_si_004.cif
_cod_data_source_block 140715b
_cod_depositor_comments
;
The following automatic conversions were performed:

data item '_symmetry_cell_setting' value 'Triclinic' was changed to
'triclinic' in accordance with the
/home/saulius/struct/COD-crude-data/automatic-downloads/DataCite-retrospective/ACS/depositions/lib/dictionaries/cif_core.dic
dictionary named 'cif_core.dic' version 2.4.2 last updated on
2011-04-26.

Automatic conversion script
Id: cif_fix_values 6909 2019-04-08 15:41:33Z antanas 
;
_cod_original_cell_volume 1133.3(3)
_cod_original_sg_symbol_H-M P-1
_cod_database_code 4036751

loop_
_symmetry_equiv_pos_as_xyz
'x, y, z'
'-x, -y, -z'

loop_
_atom_site_label
_atom_site_type_symbol
_atom_site_fract_x
_atom_site_fract_y
_atom_site_fract_z
_atom_site_U_iso_or_equiv
_atom_site_adp_type
_atom_site_occupancy
_atom_site_symmetry_multiplicity
_atom_site_calc_flag
_atom_site_refinement_flags
B1 B 0.47010(19) 0.2399(2) 0.2315(2) 0.0471(5) Uani 1 1 d .
F1 F 0.51561(11) 0.13554(11) 0.12463(12) 0.0617(4) Uani 1 1 d .
F2 F 0.36132(11) 0.18453(13) 0.25333(14) 0.0642(4) Uani 1 1 d .
N2 N 0.43473(13) 0.35062(15) 0.18751(15) 0.0435(4) Uani 1 1 d .
N1 N 0.57816(14) 0.30751(15) 0.36119(15) 0.0469(4) Uani 1 1 d .
N3 N 0.26924(14) 0.08417(16) -0.05009(16) 0.0492(4) Uani 1 1 d .
H3 H 0.3452 0.0618 -0.0363 0.059 Uiso 1 1 calc R
C4 C 0.64441(17) 0.43942(18) 0.41823(18) 0.0466(4) Uani 1 1 d .
C13 C 0.33847(16) 0.33581(19) 0.08310(18) 0.0450(4) Uani 1 1 d .
C6 C 0.50334(17) 0.48351(18) 0.25338(19) 0.0464(4) Uani 1 1 d .
C1 C 0.63430(19) 0.2471(2) 0.4352(2) 0.0508(4) Uani 1 1 d .
C14 C 0.24323(17) 0.21664(19) -0.00276(18) 0.0471(4) Uani 1 1 d .
C2 C 0.73637(18) 0.3399(2) 0.53947(19) 0.0511(4) Uani 1 1 d .
C17 C 0.15832(17) -0.0060(2) -0.12137(19) 0.0502(4) Uani 1 1 d .
C3 C 0.74401(17) 0.4598(2) 0.52988(18) 0.0503(4) Uani 1 1 d .
C15 C 0.10889(17) 0.2083(2) -0.04684(18) 0.0500(4) Uani 1 1 d .
C5 C 0.60481(17) 0.52548(19) 0.3644(2) 0.0498(4) Uani 1 1 d .
C7 C 0.44750(18) 0.5546(2) 0.1839(2) 0.0520(5) Uani 1 1 d .
C16 C 0.05628(18) 0.0685(2) -0.11962(19) 0.0534(5) Uani 1 1 d .
C12 C 0.34644(18) 0.4617(2) 0.0765(2) 0.0502(4) Uani 1 1 d .
C23 C 0.0285(2) 0.3230(2) -0.0104(2) 0.0623(5) Uani 1 1 d .
H23A H 0.0790 0.4052 0.0647 0.093 Uiso 1 1 calc R
H23B H -0.0480 0.3000 0.0162 0.093 Uiso 1 1 calc R
H23C H 0.0029 0.3371 -0.0887 0.093 Uiso 1 1 calc R
C26 C 0.1573(2) -0.1561(2) -0.1836(2) 0.0649(5) Uani 1 1 d .
H26A H 0.1655 -0.1919 -0.2777 0.097 Uiso 1 1 calc R
H26B H 0.0768 -0.1982 -0.1799 0.097 Uiso 1 1 calc R
H26C H 0.2290 -0.1754 -0.1334 0.097 Uiso 1 1 calc R
C19 C 0.8242(2) 0.3114(3) 0.6404(2) 0.0621(5) Uani 1 1 d .
H19A H 0.8389 0.3912 0.7306 0.075 Uiso 1 1 calc R
H19B H 0.7802 0.2360 0.6463 0.075 Uiso 1 1 calc R
C21 C 0.8405(2) 0.5860(2) 0.6205(2) 0.0648(6) Uani 1 1 d .
H21A H 0.8896 0.5765 0.6950 0.097 Uiso 1 1 calc R
H21B H 0.7953 0.6637 0.6567 0.097 Uiso 1 1 calc R
H21C H 0.8988 0.5987 0.5679 0.097 Uiso 1 1 calc R
C11 C 0.2812(2) 0.4950(3) -0.0223(3) 0.0638(6) Uani 1 1 d .
H11 H 0.2176 0.4320 -0.0966 0.077 Uiso 1 1 calc R
C8 C 0.4784(2) 0.6865(2) 0.1992(3) 0.0695(6) Uani 1 1 d .
H8 H 0.5435 0.7500 0.2714 0.083 Uiso 1 1 calc R
C18 C 0.5889(3) 0.1031(2) 0.3999(3) 0.0728(7) Uani 1 1 d .
H18A H 0.4963 0.0906 0.3927 0.109 Uiso 1 1 calc R
H18B H 0.6317 0.0842 0.4705 0.109 Uiso 1 1 calc R
H18C H 0.6096 0.0418 0.3135 0.109 Uiso 1 1 calc R
C24 C -0.08529(19) 0.0081(3) -0.1807(2) 0.0679(6) Uani 1 1 d .
H24A H -0.1000 -0.0769 -0.1772 0.081 Uiso 1 1 calc R
H24B H -0.1381 0.0703 -0.1237 0.081 Uiso 1 1 calc R
C10 C 0.3154(3) 0.6244(3) -0.0043(3) 0.0792(8) Uani 1 1 d .
H10 H 0.2733 0.6490 -0.0677 0.095 Uiso 1 1 calc R
C9 C 0.4111(3) 0.7193(3) 0.1060(3) 0.0809(8) Uani 1 1 d .
H9 H 0.4295 0.8067 0.1164 0.097 Uiso 1 1 calc R
C25 C -0.1312(3) -0.0199(4) -0.3251(3) 0.0883(9) Uani 1 1 d .
H25A H -0.1103 0.0614 -0.3319 0.132 Uiso 1 1 calc R
H25B H -0.2240 -0.0476 -0.3516 0.132 Uiso 1 1 calc R
H25C H -0.0891 -0.0917 -0.3849 0.132 Uiso 1 1 calc R
C20 C 0.9525(3) 0.2770(5) 0.6044(4) 0.1120(13) Uani 1 1 d .
H20A H 0.9391 0.1976 0.5155 0.168 Uiso 1 1 calc R
H20B H 1.0027 0.2585 0.6721 0.168 Uiso 1 1 calc R
H20C H 0.9986 0.3527 0.6023 0.168 Uiso 1 1 calc R
C22 C 0.6734(9) 0.6656(9) 0.4172(7) 0.222(3) Uani 1 1 d .
H22A H 0.7108 0.6707 0.3465 0.333 Uiso 1 1 calc R
H22B H 0.7414 0.6871 0.4955 0.333 Uiso 1 1 calc R
H22C H 0.6126 0.7298 0.4440 0.333 Uiso 1 1 calc R

loop_
_atom_site_aniso_label
_atom_site_aniso_U_11
_atom_site_aniso_U_22
_atom_site_aniso_U_33
_atom_site_aniso_U_23
_atom_site_aniso_U_13
_atom_site_aniso_U_12
B1 0.0436(10) 0.0390(9) 0.0516(11) 0.0195(8) -0.0007(8) 0.0021(7)
F1 0.0617(7) 0.0452(6) 0.0546(7) 0.0099(5) -0.0076(5) 0.0136(5)
F2 0.0509(6) 0.0659(8) 0.0805(8) 0.0459(7) -0.0036(5) -0.0095(5)
N2 0.0406(7) 0.0413(8) 0.0462(8) 0.0204(6) 0.0039(6) 0.0046(5)
N1 0.0468(8) 0.0403(8) 0.0457(8) 0.0173(6) 0.0001(6) 0.0017(6)
N3 0.0422(8) 0.0490(9) 0.0511(8) 0.0225(7) 0.0002(6) 0.0050(6)
C4 0.0443(8) 0.0412(9) 0.0440(9) 0.0139(7) 0.0042(7) 0.0016(6)
C13 0.0411(8) 0.0472(9) 0.0487(9) 0.0248(8) 0.0076(7) 0.0096(7)
C6 0.0448(8) 0.0380(8) 0.0542(10) 0.0200(8) 0.0106(7) 0.0060(6)
C1 0.0536(10) 0.0476(10) 0.0494(10) 0.0236(8) 0.0046(7) 0.0072(7)
C14 0.0425(9) 0.0501(10) 0.0472(9) 0.0243(8) 0.0020(7) 0.0063(7)
C2 0.0522(10) 0.0556(11) 0.0420(9) 0.0209(8) 0.0063(7) 0.0111(8)
C17 0.0469(9) 0.0534(10) 0.0451(9) 0.0229(8) 0.0003(7) -0.0009(7)
C3 0.0465(9) 0.0494(10) 0.0418(9) 0.0130(8) 0.0028(7) 0.0029(7)
C15 0.0424(9) 0.0616(11) 0.0454(9) 0.0269(8) 0.0029(7) 0.0084(7)
C5 0.0462(9) 0.0405(9) 0.0541(10) 0.0168(8) 0.0072(7) 0.0020(6)
C7 0.0498(9) 0.0454(10) 0.0671(12) 0.0296(9) 0.0183(8) 0.0121(7)
C16 0.0432(9) 0.0651(12) 0.0477(9) 0.0263(9) 0.0015(7) 0.0018(8)
C12 0.0479(9) 0.0541(10) 0.0604(11) 0.0344(9) 0.0163(8) 0.0172(7)
C23 0.0486(10) 0.0753(14) 0.0623(12) 0.0325(11) 0.0072(8) 0.0180(9)
C26 0.0634(12) 0.0545(12) 0.0656(13) 0.0241(10) 0.0019(10) -0.0021(9)
C19 0.0620(12) 0.0721(14) 0.0491(10) 0.0293(10) 0.0010(9) 0.0115(10)
C21 0.0584(11) 0.0579(12) 0.0554(11) 0.0161(10) -0.0085(9) -0.0064(9)
C11 0.0601(12) 0.0818(15) 0.0764(14) 0.0552(13) 0.0230(10) 0.0297(11)
C8 0.0691(13) 0.0497(12) 0.0990(17) 0.0394(12) 0.0278(12) 0.0144(9)
C18 0.0808(15) 0.0563(13) 0.0781(15) 0.0383(12) -0.0083(12) -0.0013(10)
C24 0.0442(10) 0.0838(16) 0.0609(12) 0.0278(12) -0.0023(8) -0.0040(10)
C10 0.0813(16) 0.0944(19) 0.112(2) 0.0794(19) 0.0466(16) 0.0467(15)
C9 0.0851(17) 0.0678(15) 0.125(2) 0.0652(17) 0.0457(17) 0.0307(13)
C25 0.0708(15) 0.107(2) 0.0820(17) 0.0548(17) -0.0210(13) -0.0147(14)
C20 0.0765(18) 0.194(4) 0.118(3) 0.109(3) 0.0333(18) 0.057(2)
C22 0.256(9) 0.193(7) 0.159(5) 0.069(5) -0.052(5) 0.002(6)

loop_
_atom_type_symbol
_atom_type_description
_atom_type_scat_dispersion_real
_atom_type_scat_dispersion_imag
_atom_type_scat_source
C C 0.0033 0.0016 'International Tables Vol C Tables 4.2.6.8 and 6.1.1.4'
H H 0.0000 0.0000 'International Tables Vol C Tables 4.2.6.8 and 6.1.1.4'
B B 0.0013 0.0007 'International Tables Vol C Tables 4.2.6.8 and 6.1.1.4'
N N 0.0061 0.0033 'International Tables Vol C Tables 4.2.6.8 and 6.1.1.4'
F F 0.0171 0.0103 'International Tables Vol C Tables 4.2.6.8 and 6.1.1.4'

loop_
_geom_angle_atom_site_label_1
_geom_angle_atom_site_label_2
_geom_angle_atom_site_label_3
_geom_angle
F2 B1 F1 108.78(16)
F2 B1 N1 111.56(16)
F1 B1 N1 109.60(15)
F2 B1 N2 110.25(15)
F1 B1 N2 108.41(16)
N1 B1 N2 108.20(14)
C13 N2 C6 109.72(15)
C13 N2 B1 127.35(15)
C6 N2 B1 122.93(14)
C1 N1 C4 107.81(15)
C1 N1 B1 126.84(15)
C4 N1 B1 125.15(15)
C17 N3 C14 110.57(15)
C17 N3 H3 124.7
C14 N3 H3 124.7
N1 C4 C5 119.81(16)
N1 C4 C3 108.09(17)
C5 C4 C3 132.07(18)
N2 C13 C14 125.94(16)
N2 C13 C12 107.92(16)
C14 C13 C12 126.12(16)
C5 C6 N2 121.26(16)
C5 C6 C7 131.02(17)
N2 C6 C7 107.72(16)
N1 C1 C2 109.06(17)
N1 C1 C18 122.19(17)
C2 C1 C18 128.73(18)
N3 C14 C15 106.63(16)
N3 C14 C13 124.26(15)
C15 C14 C13 128.97(17)
C3 C2 C1 107.91(17)
C3 C2 C19 126.68(19)
C1 C2 C19 125.38(19)
N3 C17 C16 107.79(17)
N3 C17 C26 122.23(18)
C16 C17 C26 129.97(18)
C2 C3 C4 107.12(17)
C2 C3 C21 125.99(18)
C4 C3 C21 126.88(19)
C14 C15 C16 107.37(17)
C14 C15 C23 128.03(19)
C16 C15 C23 124.14(18)
C6 C5 C4 122.23(17)
C6 C5 C22 115.0(3)
C4 C5 C22 122.7(3)
C12 C7 C8 119.7(2)
C12 C7 C6 106.67(16)
C8 C7 C6 133.6(2)
C17 C16 C15 107.63(16)
C17 C16 C24 125.2(2)
C15 C16 C24 127.2(2)
C7 C12 C11 120.89(19)
C7 C12 C13 107.92(17)
C11 C12 C13 130.9(2)
C15 C23 H23A 109.5
C15 C23 H23B 109.5
H23A C23 H23B 109.5
C15 C23 H23C 109.5
H23A C23 H23C 109.5
H23B C23 H23C 109.5
C17 C26 H26A 109.5
C17 C26 H26B 109.5
H26A C26 H26B 109.5
C17 C26 H26C 109.5
H26A C26 H26C 109.5
H26B C26 H26C 109.5
C20 C19 C2 113.96(19)
C20 C19 H19A 108.8
C2 C19 H19A 108.8
C20 C19 H19B 108.8
C2 C19 H19B 108.8
H19A C19 H19B 107.7
C3 C21 H21A 109.5
C3 C21 H21B 109.5
H21A C21 H21B 109.5
C3 C21 H21C 109.5
H21A C21 H21C 109.5
H21B C21 H21C 109.5
C10 C11 C12 117.4(2)
C10 C11 H11 121.3
C12 C11 H11 121.3
C9 C8 C7 118.8(3)
C9 C8 H8 120.6
C7 C8 H8 120.6
C1 C18 H18A 109.5
C1 C18 H18B 109.5
H18A C18 H18B 109.5
C1 C18 H18C 109.5
H18A C18 H18C 109.5
H18B C18 H18C 109.5
C25 C24 C16 115.22(19)
C25 C24 H24A 108.5
C16 C24 H24A 108.5
C25 C24 H24B 108.5
C16 C24 H24B 108.5
H24A C24 H24B 107.5
C11 C10 C9 121.9(2)
C11 C10 H10 119.1
C9 C10 H10 119.1
C8 C9 C10 121.2(2)
C8 C9 H9 119.4
C10 C9 H9 119.4
C24 C25 H25A 109.5
C24 C25 H25B 109.5
H25A C25 H25B 109.5
C24 C25 H25C 109.5
H25A C25 H25C 109.5
H25B C25 H25C 109.5
C19 C20 H20A 109.5
C19 C20 H20B 109.5
H20A C20 H20B 109.5
C19 C20 H20C 109.5
H20A C20 H20C 109.5
H20B C20 H20C 109.5
C5 C22 H22A 109.5
C5 C22 H22B 109.5
H22A C22 H22B 109.5
C5 C22 H22C 109.5
H22A C22 H22C 109.5
H22B C22 H22C 109.5

loop_
_geom_bond_atom_site_label_1
_geom_bond_atom_site_label_2
_geom_bond_distance
B1 F2 1.377(2)
B1 F1 1.404(2)
B1 N1 1.529(2)
B1 N2 1.564(3)
N2 C13 1.357(2)
N2 C6 1.401(2)
N1 C1 1.373(2)
N1 C4 1.390(2)
N3 C17 1.356(2)
N3 C14 1.378(2)
N3 H3 0.8600
C4 C5 1.395(3)
C4 C3 1.415(3)
C13 C14 1.435(2)
C13 C12 1.435(3)
C6 C5 1.373(3)
C6 C7 1.430(3)
C1 C2 1.396(3)
C1 C18 1.492(3)
C14 C15 1.401(2)
C2 C3 1.387(3)
C2 C19 1.502(3)
C17 C16 1.386(3)
C17 C26 1.483(3)
C3 C21 1.494(3)
C15 C16 1.410(3)
C15 C23 1.502(3)
C5 C22 1.481(9)
C7 C12 1.403(3)
C7 C8 1.411(3)
C16 C24 1.508(3)
C12 C11 1.411(3)
C23 H23A 0.9600
C23 H23B 0.9600
C23 H23C 0.9600
C26 H26A 0.9600
C26 H26B 0.9600
C26 H26C 0.9600
C19 C20 1.487(3)
C19 H19A 0.9700
C19 H19B 0.9700
C21 H21A 0.9600
C21 H21B 0.9600
C21 H21C 0.9600
C11 C10 1.378(4)
C11 H11 0.9300
C8 C9 1.365(4)
C8 H8 0.9300
C18 H18A 0.9600
C18 H18B 0.9600
C18 H18C 0.9600
C24 C25 1.487(3)
C24 H24A 0.9700
C24 H24B 0.9700
C10 C9 1.392(5)
C10 H10 0.9300
C9 H9 0.9300
C25 H25A 0.9600
C25 H25B 0.9600
C25 H25C 0.9600
C20 H20A 0.9600
C20 H20B 0.9600
C20 H20C 0.9600
C22 H22A 0.9600
C22 H22B 0.9600
C22 H22C 0.9600
